data_7015366
loop_
_publ_author_name
'Zhou, Hong-Bo'
'Wang, Hui-Sheng'
'Chen, Ying'
'Xu, Yong-Lu'
'Song, Xiao-Jiao'
'Song, You'
'Zhang, Yi-Quan'
'You, Xiao-Zeng'

_publ_section_title
;
 Synthesis, structure, magnetic properties and DFT calculations of two
 hydroxo-bridged complexes based on Mn(III)(Schiff-Bases).
;
_journal_issue 22
_journal_name_full 'Dalton transactions (Cambridge, England : 2003)'
_journal_page_first 5999
_journal_page_last 6006
_journal_paper_doi 10.1039/c0dt01544j
_journal_volume 40
_journal_year 2011
_chemical_formula_sum 'C36 H43 Cl Mn2 N4 O12'
_chemical_formula_weight 869.07
_chemical_name_systematic
;
?
;
_space_group_IT_number 14
_symmetry_cell_setting monoclinic
_symmetry_space_group_name_Hall '-P 2ybc'
_symmetry_space_group_name_H-M 'P 1 21/c 1'
_atom_sites_solution_hydrogens geom
_atom_sites_solution_primary direct
_atom_sites_solution_secondary difmap
_audit_creation_method SHELXL-97
_cell_angle_alpha 90.00
_cell_angle_beta 122.030(19)
_cell_angle_gamma 90.00
_cell_formula_units_Z 4
_cell_length_a 13.886(4)
_cell_length_b 23.749(6)
_cell_length_c 14.729(3)
_cell_measurement_temperature 293(2)
_cell_volume 4118(2)
_computing_structure_refinement 'SHELXL-97 (Sheldrick, 1997)'
_computing_structure_solution 'SHELXS-97 (Sheldrick, 1990)'
_diffrn_ambient_temperature 293(2)
_diffrn_measured_fraction_theta_full 0.998
_diffrn_measured_fraction_theta_max 0.998
_diffrn_radiation_monochromator graphite
_diffrn_radiation_source 'fine-focus sealed tube'
_diffrn_radiation_type MoK\a
_diffrn_radiation_wavelength 0.71073
_diffrn_reflns_av_R_equivalents 0.0580
_diffrn_reflns_av_sigmaI/netI 0.0813
_diffrn_reflns_limit_h_max 15
_diffrn_reflns_limit_h_min -16
_diffrn_reflns_limit_k_max 26
_diffrn_reflns_limit_k_min -28
_diffrn_reflns_limit_l_max 17
_diffrn_reflns_limit_l_min -12
_diffrn_reflns_number 20341
_diffrn_reflns_theta_full 25.00
_diffrn_reflns_theta_max 25.00
_diffrn_reflns_theta_min 1.71
_exptl_absorpt_coefficient_mu 0.741
_exptl_absorpt_correction_T_max 0.8660
_exptl_absorpt_correction_T_min 0.8364
_exptl_absorpt_correction_type multi-scan
_exptl_absorpt_process_details 'SADABS; Bruker, 2000'
_exptl_crystal_density_diffrn 1.402
_exptl_crystal_density_method 'not measured'
_exptl_crystal_F_000 1800
_exptl_crystal_size_max 0.25
_exptl_crystal_size_mid 0.21
_exptl_crystal_size_min 0.20
_refine_diff_density_max 0.934
_refine_diff_density_min -0.635
_refine_diff_density_rms 0.085
_refine_ls_extinction_method none
_refine_ls_goodness_of_fit_ref 1.056
_refine_ls_hydrogen_treatment constr
_refine_ls_matrix_type full
_refine_ls_number_parameters 536
_refine_ls_number_reflns 7228
_refine_ls_number_restraints 0
_refine_ls_restrained_S_all 1.056
_refine_ls_R_factor_all 0.1083
_refine_ls_R_factor_gt 0.0664
_refine_ls_shift/su_max 0.001
_refine_ls_shift/su_mean 0.000
_refine_ls_structure_factor_coef Fsqd
_refine_ls_weighting_details 'calc w=1/[\s^2^(Fo^2^)+(0.0900P)^2^+0.0000P] where P=(Fo^2^+2Fc^2^)/3'
_refine_ls_weighting_scheme calc
_refine_ls_wR_factor_gt 0.1590
_refine_ls_wR_factor_ref 0.1717
_reflns_number_gt 4675
_reflns_number_total 7228
_reflns_threshold_expression >2sigma(I)
_cod_data_source_file c0dt01544j.txt
_cod_data_source_block 2
_cod_original_cell_volume 4117.9(18)
_cod_original_sg_symbol_H-M P21/c
_cod_database_code 7015366

loop_
_symmetry_equiv_pos_as_xyz
'x, y, z'
'-x, y+1/2, -z+1/2'
'-x, -y, -z'
'x, -y-1/2, z-1/2'

loop_
_atom_site_label
_atom_site_type_symbol
_atom_site_fract_x
_atom_site_fract_y
_atom_site_fract_z
_atom_site_U_iso_or_equiv
_atom_site_adp_type
_atom_site_occupancy
_atom_site_symmetry_multiplicity
_atom_site_calc_flag
_atom_site_refinement_flags
_atom_site_disorder_assembly
_atom_site_disorder_group
C1 C 1.1443(6) 0.9007(3) 1.0564(5) 0.0725(18) Uani 1 1 d . . .
H1A H 1.0879 0.8808 1.0625 0.109 Uiso 1 1 calc R . .
H1B H 1.1763 0.9302 1.1090 0.109 Uiso 1 1 calc R . .
H1C H 1.2032 0.8751 1.0679 0.109 Uiso 1 1 calc R . .
C2 C 1.0895(5) 0.9264(2) 0.9444(4) 0.0541(13) Uani 1 1 d . . .
C3 C 1.0742(4) 0.9823(2) 0.9274(4) 0.0514(13) Uani 1 1 d . . .
H3 H 1.0963 1.0052 0.9865 0.062 Uiso 1 1 calc R . .
C4 C 1.0284(4) 1.0086(2) 0.8287(4) 0.0460(11) Uani 1 1 d . . .
H4 H 1.0222 1.0476 0.8227 0.055 Uiso 1 1 calc R . .
C5 C 0.9914(4) 0.9744(2) 0.7381(4) 0.0434(11) Uani 1 1 d . . .
C6 C 1.0054(4) 0.9154(2) 0.7509(4) 0.0400(11) Uani 1 1 d . . .
C7 C 1.0543(5) 0.8931(2) 0.8568(4) 0.0540(13) Uani 1 1 d . . .
H7 H 1.0625 0.8543 0.8663 0.065 Uiso 1 1 calc R . .
C8 C 0.9674(4) 0.8763(2) 0.6628(4) 0.0444(11) Uani 1 1 d . . .
H8 H 0.9782 0.8380 0.6786 0.053 Uiso 1 1 calc R . .
C9 C 0.8773(5) 0.8461(2) 0.4797(4) 0.0494(12) Uani 1 1 d . . .
H9A H 0.9166 0.8107 0.5097 0.059 Uiso 1 1 calc R . .
H9B H 0.7965 0.8400 0.4477 0.059 Uiso 1 1 calc R . .
C10 C 0.9011(5) 0.8677(2) 0.3980(4) 0.0535(13) Uani 1 1 d . . .
H10A H 0.9817 0.8655 0.4252 0.064 Uiso 1 1 calc R . .
H10B H 0.8604 0.8456 0.3329 0.064 Uiso 1 1 calc R . .
C11 C 0.8109(4) 0.9492(2) 0.2833(4) 0.0507(12) Uani 1 1 d . . .
H11 H 0.7943 0.9259 0.2261 0.061 Uiso 1 1 calc R . .
C12 C 0.7765(4) 1.0076(2) 0.2598(4) 0.0474(12) Uani 1 1 d . . .
C13 C 0.8231(4) 1.0478(2) 0.3419(4) 0.0425(11) Uani 1 1 d . . .
C14 C 0.7905(4) 1.1037(2) 0.3125(4) 0.0500(12) Uani 1 1 d . . .
H14 H 0.8196 1.1315 0.3650 0.060 Uiso 1 1 calc R . .
C15 C 0.7148(5) 1.1188(2) 0.2054(5) 0.0594(15) Uani 1 1 d . . .
H15 H 0.6943 1.1563 0.1882 0.071 Uiso 1 1 calc R . .
C16 C 0.6695(5) 1.0784(3) 0.1242(4) 0.0601(15) Uani 1 1 d . . .
C17 C 0.7003(4) 1.0249(2) 0.1539(4) 0.0490(12) Uani 1 1 d . . .
H17 H 0.6693 0.9974 0.1009 0.059 Uiso 1 1 calc R . .
C18 C 0.5869(5) 1.0934(2) 0.0084(4) 0.0613(15) Uani 1 1 d . . .
H18A H 0.5154 1.0752 -0.0162 0.092 Uiso 1 1 calc R . .
H18B H 0.6166 1.0811 -0.0341 0.092 Uiso 1 1 calc R . .
H18C H 0.5761 1.1335 0.0017 0.092 Uiso 1 1 calc R . .
C19 C 0.3282(6) 1.1835(3) 0.0015(5) 0.0757(19) Uani 1 1 d . . .
H19A H 0.2550 1.1736 -0.0588 0.113 Uiso 1 1 calc R . .
H19B H 0.3807 1.1886 -0.0215 0.113 Uiso 1 1 calc R . .
H19C H 0.3224 1.2179 0.0326 0.113 Uiso 1 1 calc R . .
C20 C 0.3710(5) 1.1362(3) 0.0854(4) 0.0597(15) Uani 1 1 d . . .
C21 C 0.3287(5) 1.0826(2) 0.0619(4) 0.0544(13) Uani 1 1 d . . .
H21 H 0.2719 1.0744 -0.0083 0.065 Uiso 1 1 calc R . .
C22 C 0.3652(4) 1.0408(2) 0.1358(4) 0.0510(13) Uani 1 1 d . . .
H22 H 0.3307 1.0056 0.1162 0.061 Uiso 1 1 calc R . .
C23 C 0.4553(4) 1.0503(2) 0.2422(3) 0.0404(11) Uani 1 1 d . . .
C24 C 0.5028(4) 1.1031(2) 0.2682(4) 0.0456(12) Uani 1 1 d . . .
C25 C 0.4603(5) 1.1455(2) 0.1882(4) 0.0547(14) Uani 1 1 d . . .
H25 H 0.4941 1.1809 0.2060 0.066 Uiso 1 1 calc R . .
C26 C 0.5981(4) 1.1187(2) 0.3741(4) 0.0444(11) Uani 1 1 d . . .
H26 H 0.6270 1.1551 0.3841 0.053 Uiso 1 1 calc R . .
C27 C 0.7466(4) 1.1044(2) 0.5560(4) 0.0471(12) Uani 1 1 d . . .
H27A H 0.7490 1.1452 0.5600 0.057 Uiso 1 1 calc R . .
H27B H 0.8154 1.0910 0.5614 0.057 Uiso 1 1 calc R . .
C28 C 0.7347(4) 1.0797(2) 0.6440(4) 0.0446(11) Uani 1 1 d . . .
H28A H 0.8060 1.0829 0.7122 0.054 Uiso 1 1 calc R . .
H28B H 0.6768 1.0999 0.6488 0.054 Uiso 1 1 calc R . .
C29 C 0.7363(4) 0.9814(2) 0.6864(4) 0.0431(11) Uani 1 1 d . . .
H29 H 0.7887 0.9910 0.7572 0.052 Uiso 1 1 calc R . .
C30 C 0.7021(4) 0.9243(2) 0.6648(4) 0.0417(11) Uani 1 1 d . . .
C31 C 0.7643(4) 0.8846(2) 0.7473(4) 0.0496(13) Uani 1 1 d . . .
H31 H 0.8244 0.8969 0.8131 0.060 Uiso 1 1 calc R . .
C32 C 0.7379(5) 0.8272(2) 0.7326(5) 0.0567(14) Uani 1 1 d . . .
C33 C 0.8034(5) 0.7860(3) 0.8234(5) 0.0690(17) Uani 1 1 d . . .
H33A H 0.8534 0.8063 0.8882 0.104 Uiso 1 1 calc R . .
H33B H 0.8471 0.7615 0.8070 0.104 Uiso 1 1 calc R . .
H33C H 0.7513 0.7641 0.8328 0.104 Uiso 1 1 calc R . .
C34 C 0.6497(5) 0.8109(2) 0.6358(5) 0.0621(16) Uani 1 1 d . . .
H34 H 0.6307 0.7729 0.6234 0.075 Uiso 1 1 calc R . .
C35 C 0.5869(5) 0.8495(2) 0.5544(5) 0.0612(15) Uani 1 1 d . . .
H35 H 0.5264 0.8368 0.4891 0.073 Uiso 1 1 calc R . .
C36 C 0.6117(4) 0.9060(2) 0.5679(4) 0.0456(12) Uani 1 1 d . . .
Cl1 Cl 0.03527(16) 0.79218(7) 0.21657(13) 0.0722(5) Uani 1 1 d . . .
Mn1 Mn 0.59956(6) 1.00781(3) 0.46048(5) 0.0360(2) Uani 1 1 d . . .
Mn2 Mn 0.89300(6) 0.96799(3) 0.50739(6) 0.0397(2) Uani 1 1 d . . .
N1 N 0.6439(3) 1.08491(16) 0.4540(3) 0.0399(9) Uani 1 1 d . . .
N2 N 0.7026(3) 1.02001(17) 0.6190(3) 0.0432(9) Uani 1 1 d . . .
N3 N 0.8620(3) 0.92750(16) 0.3763(3) 0.0425(9) Uani 1 1 d . . .
N4 N 0.9202(3) 0.89089(15) 0.5653(3) 0.0424(9) Uani 1 1 d . . .
O1 O 0.9469(3) 0.99967(12) 0.6430(2) 0.0421(7) Uani 1 1 d . . .
O2 O 0.8974(3) 1.03750(13) 0.4450(2) 0.0453(8) Uani 1 1 d . . .
O3 O 0.7240(3) 0.96704(15) 0.4468(3) 0.0492(8) Uani 1 1 d . . .
H100 H 0.6902 0.9372 0.4055 0.074 Uiso 1 1 d R . .
O4 O 0.5417(3) 0.94203(13) 0.4893(2) 0.0453(8) Uani 1 1 d . . .
O5 O 0.4871(3) 1.00840(14) 0.3121(2) 0.0469(8) Uani 1 1 d . . .
O8 O 0.000(3) 0.8475(15) 0.227(2) 0.076(6) Uani 0.49 1 d P A 2
O9 O 0.0356(11) 0.7564(4) 0.2932(10) 0.083(3) Uani 0.49 1 d P A 2
O10 O -0.0229(10) 0.7744(4) 0.1105(7) 0.080(3) Uani 0.49 1 d P A 2
O11 O 0.1567(9) 0.7959(4) 0.2525(8) 0.081(3) Uani 0.49 1 d P A 2
O8' O 0.027(3) 0.8481(15) 0.212(2) 0.076(5) Uani 0.51 1 d P A 1
O9' O 0.1145(10) 0.7648(5) 0.3211(8) 0.085(3) Uani 0.51 1 d P A 1
O10' O -0.0792(8) 0.7660(4) 0.1776(7) 0.079(2) Uani 0.51 1 d P A 1
O11' O 0.0662(10) 0.7686(4) 0.1440(8) 0.082(3) Uani 0.51 1 d P A 1
O20 O 0.5181(11) 0.8892(5) 0.2738(9) 0.255(6) Uani 1 1 d . . .
H20A H 0.5336 0.9010 0.3346 0.306 Uiso 1 1 d R . .
H2OB H 0.5059 0.9178 0.2344 0.306 Uiso 1 1 d R . .
O21 O 0.444(2) 0.7917(11) 0.210(2) 0.62(3) Uani 1 1 d . . .
H21A H 0.4373 0.7602 0.2336 0.747 Uiso 1 1 d R . .
H21B H 0.4099 0.7894 0.1424 0.747 Uiso 1 1 d R . .
O22 O 0.640(2) 0.2370(16) 0.0207(18) 0.61(2) Uani 1 1 d . . .
H22B H 0.5818 0.2414 0.0269 0.726 Uiso 1 1 d R . .
H22A H 0.6505 0.2701 0.0055 0.726 Uiso 1 1 d R . .

loop_
_atom_site_aniso_label
_atom_site_aniso_U_11
_atom_site_aniso_U_22
_atom_site_aniso_U_33
_atom_site_aniso_U_23
_atom_site_aniso_U_13
_atom_site_aniso_U_12
C1 0.097(5) 0.089(5) 0.048(3) 0.015(3) 0.050(3) 0.001(4)
C2 0.061(3) 0.051(3) 0.040(3) 0.007(2) 0.020(3) 0.004(3)
C3 0.055(3) 0.057(3) 0.033(2) -0.001(2) 0.017(2) 0.003(2)
C4 0.045(3) 0.053(3) 0.037(3) -0.005(2) 0.020(2) -0.001(2)
C5 0.048(3) 0.044(3) 0.041(3) -0.001(2) 0.026(2) -0.003(2)
C6 0.038(3) 0.042(3) 0.041(3) 0.003(2) 0.022(2) 0.001(2)
C7 0.066(3) 0.055(3) 0.044(3) 0.008(2) 0.032(3) 0.006(3)
C8 0.049(3) 0.034(3) 0.043(3) 0.002(2) 0.020(2) 0.008(2)
C9 0.064(3) 0.037(3) 0.039(3) 0.000(2) 0.021(2) -0.003(2)
C10 0.071(4) 0.044(3) 0.045(3) -0.010(2) 0.030(3) -0.001(3)
C11 0.055(3) 0.061(3) 0.036(3) -0.004(2) 0.024(2) 0.002(2)
C12 0.046(3) 0.066(3) 0.038(3) 0.008(2) 0.027(2) 0.000(2)
C13 0.041(3) 0.047(3) 0.037(3) 0.006(2) 0.020(2) -0.007(2)
C14 0.048(3) 0.058(3) 0.048(3) 0.008(2) 0.028(2) 0.011(2)
C15 0.065(4) 0.056(3) 0.059(3) 0.021(3) 0.035(3) 0.028(3)
C16 0.060(3) 0.077(4) 0.047(3) 0.020(3) 0.030(3) 0.020(3)
C17 0.052(3) 0.058(3) 0.034(3) 0.006(2) 0.021(2) 0.010(2)
C18 0.065(4) 0.061(4) 0.049(3) 0.026(3) 0.024(3) 0.027(3)
C19 0.076(4) 0.088(5) 0.063(4) 0.039(3) 0.036(3) 0.010(3)
C20 0.073(4) 0.071(4) 0.043(3) 0.014(3) 0.036(3) 0.020(3)
C21 0.054(3) 0.068(4) 0.034(3) 0.011(2) 0.018(2) 0.013(3)
C22 0.052(3) 0.065(3) 0.032(3) 0.004(2) 0.020(2) 0.005(2)
C23 0.032(2) 0.056(3) 0.032(2) 0.010(2) 0.017(2) 0.005(2)
C24 0.050(3) 0.056(3) 0.046(3) 0.006(2) 0.035(2) 0.006(2)
C25 0.058(3) 0.055(3) 0.050(3) 0.015(2) 0.027(3) 0.004(3)
C26 0.046(3) 0.047(3) 0.045(3) 0.003(2) 0.028(2) -0.001(2)
C27 0.053(3) 0.030(2) 0.055(3) 0.007(2) 0.026(2) 0.005(2)
C28 0.047(3) 0.047(3) 0.035(2) -0.010(2) 0.019(2) -0.004(2)
C29 0.040(2) 0.055(3) 0.035(2) 0.014(2) 0.020(2) 0.012(2)
C30 0.035(2) 0.053(3) 0.046(3) 0.014(2) 0.028(2) 0.023(2)
C31 0.054(3) 0.058(3) 0.044(3) 0.015(2) 0.031(2) 0.019(2)
C32 0.072(4) 0.054(3) 0.059(3) 0.017(3) 0.045(3) 0.018(3)
C33 0.073(4) 0.067(4) 0.072(4) 0.029(3) 0.042(3) 0.043(3)
C34 0.090(4) 0.044(3) 0.058(4) 0.003(3) 0.043(3) 0.020(3)
C35 0.076(4) 0.049(3) 0.052(3) 0.011(2) 0.029(3) 0.013(3)
C36 0.046(3) 0.049(3) 0.045(3) 0.012(2) 0.026(2) 0.011(2)
Cl1 0.1014(13) 0.0566(9) 0.0698(10) -0.0138(7) 0.0531(10) -0.0243(8)
Mn1 0.0365(4) 0.0406(4) 0.0286(3) 0.0047(3) 0.0156(3) -0.0017(3)
Mn2 0.0537(4) 0.0331(4) 0.0400(4) -0.0014(3) 0.0301(3) -0.0007(3)
N1 0.045(2) 0.040(2) 0.037(2) 0.0011(17) 0.0232(18) -0.0061(17)
N2 0.052(2) 0.047(2) 0.032(2) 0.0033(17) 0.0228(18) 0.0000(18)
N3 0.059(2) 0.040(2) 0.036(2) -0.0077(17) 0.0299(19) -0.0071(19)
N4 0.062(3) 0.032(2) 0.039(2) 0.0052(16) 0.031(2) -0.0022(18)
O1 0.066(2) 0.0290(16) 0.0354(16) -0.0033(13) 0.0292(15) 0.0025(14)
O2 0.071(2) 0.0303(17) 0.0330(17) 0.0047(13) 0.0266(16) -0.0043(14)
O3 0.0490(19) 0.055(2) 0.048(2) -0.0124(16) 0.0288(16) -0.0060(16)
O4 0.055(2) 0.0354(17) 0.0443(18) 0.0130(14) 0.0259(16) 0.0008(15)
O5 0.052(2) 0.0444(19) 0.0367(17) 0.0072(14) 0.0180(15) -0.0007(15)
O8 0.124(16) 0.062(7) 0.066(10) -0.017(6) 0.067(8) -0.028(9)
O9 0.106(8) 0.052(6) 0.100(8) 0.009(5) 0.061(8) -0.010(6)
O10 0.097(8) 0.073(6) 0.054(6) -0.012(4) 0.030(6) -0.006(6)
O11 0.104(7) 0.072(6) 0.082(6) -0.003(5) 0.058(6) -0.004(5)
O8' 0.114(15) 0.069(8) 0.060(9) -0.007(6) 0.057(8) -0.011(9)
O9' 0.109(8) 0.086(7) 0.071(7) -0.005(5) 0.056(7) -0.020(7)
O10' 0.087(6) 0.070(6) 0.076(6) 0.004(4) 0.041(5) -0.020(5)
O11' 0.089(7) 0.072(6) 0.076(6) -0.011(5) 0.039(6) -0.023(6)
O20 0.358(16) 0.205(11) 0.175(10) -0.031(8) 0.123(10) 0.026(10)
O21 0.60(4) 0.53(4) 0.44(3) -0.23(3) 0.07(3) 0.19(3)
O22 0.52(4) 1.02(7) 0.42(3) -0.11(4) 0.35(3) -0.15(4)

loop_
_atom_type_symbol
_atom_type_description
_atom_type_scat_dispersion_real
_atom_type_scat_dispersion_imag
_atom_type_scat_source
C C 0.0033 0.0016 'International Tables Vol C Tables 4.2.6.8 and 6.1.1.4'
H H 0.0000 0.0000 'International Tables Vol C Tables 4.2.6.8 and 6.1.1.4'
Cl Cl 0.1484 0.1585 'International Tables Vol C Tables 4.2.6.8 and 6.1.1.4'
Mn Mn 0.3368 0.7283 'International Tables Vol C Tables 4.2.6.8 and 6.1.1.4'
N N 0.0061 0.0033 'International Tables Vol C Tables 4.2.6.8 and 6.1.1.4'
O O 0.0106 0.0060 'International Tables Vol C Tables 4.2.6.8 and 6.1.1.4'

loop_
_geom_angle_atom_site_label_1
_geom_angle_atom_site_label_2
_geom_angle_atom_site_label_3
_geom_angle
_geom_angle_site_symmetry_1
_geom_angle_site_symmetry_3
_geom_angle_publ_flag
C2 C1 H1A 109.5 . . ?
C2 C1 H1B 109.5 . . ?
H1A C1 H1B 109.5 . . ?
C2 C1 H1C 109.5 . . ?
H1A C1 H1C 109.5 . . ?
H1B C1 H1C 109.5 . . ?
C3 C2 C7 117.0(5) . . ?
C3 C2 C1 122.2(5) . . ?
C7 C2 C1 120.8(5) . . ?
C2 C3 C4 125.3(5) . . ?
C2 C3 H3 117.4 . . ?
C4 C3 H3 117.4 . . ?
C3 C4 C5 118.0(5) . . ?
C3 C4 H4 121.0 . . ?
C5 C4 H4 121.0 . . ?
O1 C5 C4 118.0(4) . . ?
O1 C5 C6 122.6(4) . . ?
C4 C5 C6 119.4(4) . . ?
C5 C6 C7 117.6(4) . . ?
C5 C6 C8 123.9(4) . . ?
C7 C6 C8 118.4(4) . . ?
C2 C7 C6 122.7(5) . . ?
C2 C7 H7 118.6 . . ?
C6 C7 H7 118.6 . . ?
N4 C8 C6 124.2(4) . . ?
N4 C8 H8 117.9 . . ?
C6 C8 H8 117.9 . . ?
C10 C9 N4 105.8(4) . . ?
C10 C9 H9A 110.6 . . ?
N4 C9 H9A 110.6 . . ?
C10 C9 H9B 110.6 . . ?
N4 C9 H9B 110.6 . . ?
H9A C9 H9B 108.7 . . ?
N3 C10 C9 106.8(4) . . ?
N3 C10 H10A 110.4 . . ?
C9 C10 H10A 110.4 . . ?
N3 C10 H10B 110.4 . . ?
C9 C10 H10B 110.4 . . ?
H10A C10 H10B 108.6 . . ?
N3 C11 C12 124.8(5) . . ?
N3 C11 H11 117.6 . . ?
C12 C11 H11 117.6 . . ?
C13 C12 C17 119.3(5) . . ?
C13 C12 C11 120.3(4) . . ?
C17 C12 C11 120.4(5) . . ?
O2 C13 C14 117.3(4) . . ?
O2 C13 C12 125.7(4) . . ?
C14 C13 C12 117.1(4) . . ?
C13 C14 C15 121.3(5) . . ?
C13 C14 H14 119.4 . . ?
C15 C14 H14 119.4 . . ?
C16 C15 C14 121.2(5) . . ?
C16 C15 H15 119.4 . . ?
C14 C15 H15 119.4 . . ?
C17 C16 C15 116.9(5) . . ?
C17 C16 C18 120.9(6) . . ?
C15 C16 C18 122.3(5) . . ?
C16 C17 C12 124.3(5) . . ?
C16 C17 H17 117.9 . . ?
C12 C17 H17 117.9 . . ?
C16 C18 H18A 109.5 . . ?
C16 C18 H18B 109.5 . . ?
H18A C18 H18B 109.5 . . ?
C16 C18 H18C 109.5 . . ?
H18A C18 H18C 109.5 . . ?
H18B C18 H18C 109.5 . . ?
C20 C19 H19A 109.5 . . ?
C20 C19 H19B 109.5 . . ?
H19A C19 H19B 109.5 . . ?
C20 C19 H19C 109.5 . . ?
H19A C19 H19C 109.5 . . ?
H19B C19 H19C 109.5 . . ?
C21 C20 C25 116.3(5) . . ?
C21 C20 C19 123.1(5) . . ?
C25 C20 C19 120.4(6) . . ?
C22 C21 C20 123.4(5) . . ?
C22 C21 H21 118.3 . . ?
C20 C21 H21 118.3 . . ?
C21 C22 C23 120.5(5) . . ?
C21 C22 H22 119.7 . . ?
C23 C22 H22 119.7 . . ?
O5 C23 C24 123.7(4) . . ?
O5 C23 C22 118.4(5) . . ?
C24 C23 C22 117.9(4) . . ?
C23 C24 C25 119.3(5) . . ?
C23 C24 C26 123.9(4) . . ?
C25 C24 C26 116.7(5) . . ?
C20 C25 C24 122.4(5) . . ?
C20 C25 H25 118.8 . . ?
C24 C25 H25 118.8 . . ?
N1 C26 C24 123.4(5) . . ?
N1 C26 H26 118.3 . . ?
C24 C26 H26 118.3 . . ?
N1 C27 C28 105.2(4) . . ?
N1 C27 H27A 110.7 . . ?
C28 C27 H27A 110.7 . . ?
N1 C27 H27B 110.7 . . ?
C28 C27 H27B 110.7 . . ?
H27A C27 H27B 108.8 . . ?
N2 C28 C27 108.5(4) . . ?
N2 C28 H28A 110.0 . . ?
C27 C28 H28A 110.0 . . ?
N2 C28 H28B 110.0 . . ?
C27 C28 H28B 110.0 . . ?
H28A C28 H28B 108.4 . . ?
N2 C29 C30 125.9(5) . . ?
N2 C29 H29 117.0 . . ?
C30 C29 H29 117.0 . . ?
C36 C30 C31 119.0(5) . . ?
C36 C30 C29 123.1(4) . . ?
C31 C30 C29 117.9(5) . . ?
C32 C31 C30 121.8(5) . . ?
C32 C31 H31 119.1 . . ?
C30 C31 H31 119.1 . . ?
C34 C32 C31 117.3(5) . . ?
C34 C32 C33 122.0(6) . . ?
C31 C32 C33 120.6(6) . . ?
C32 C33 H33A 109.5 . . ?
C32 C33 H33B 109.5 . . ?
H33A C33 H33B 109.5 . . ?
C32 C33 H33C 109.5 . . ?
H33A C33 H33C 109.5 . . ?
H33B C33 H33C 109.5 . . ?
C32 C34 C35 121.5(6) . . ?
C32 C34 H34 119.3 . . ?
C35 C34 H34 119.3 . . ?
C36 C35 C34 121.8(6) . . ?
C36 C35 H35 119.1 . . ?
C34 C35 H35 119.1 . . ?
O4 C36 C35 118.9(5) . . ?
O4 C36 C30 122.3(5) . . ?
C35 C36 C30 118.6(5) . . ?
O8' Cl1 O10 105.4(13) . . ?
O8' Cl1 O9 126.9(9) . . ?
O10 Cl1 O9 118.0(7) . . ?
O8' Cl1 O8 21.3(12) . . ?
O10 Cl1 O8 111.6(14) . . ?
O9 Cl1 O8 108.7(10) . . ?
O8' Cl1 O11' 113.8(8) . . ?
O10 Cl1 O11' 44.1(5) . . ?
O9 Cl1 O11' 118.5(6) . . ?
O8 Cl1 O11' 132.8(9) . . ?
O8' Cl1 O11 90.8(13) . . ?
O10 Cl1 O11 107.0(6) . . ?
O9 Cl1 O11 103.3(7) . . ?
O8 Cl1 O11 107.4(12) . . ?
O11' Cl1 O11 64.0(5) . . ?
O8' Cl1 O9' 118.9(14) . . ?
O10 Cl1 O9' 134.6(6) . . ?
O9 Cl1 O9' 38.8(5) . . ?
O8 Cl1 O9' 113.4(13) . . ?
O11' Cl1 O9' 104.3(6) . . ?
O11 Cl1 O9' 65.0(6) . . ?
O8' Cl1 O10' 110.1(13) . . ?
O10 Cl1 O10' 65.2(6) . . ?
O9 Cl1 O10' 67.2(6) . . ?
O8 Cl1 O10' 93.7(12) . . ?
O11' Cl1 O10' 102.9(5) . . ?
O11 Cl1 O10' 158.9(5) . . ?
O9' Cl1 O10' 105.4(6) . . ?
O5 Mn1 O4 94.36(14) . . ?
O5 Mn1 N1 91.44(15) . . ?
O4 Mn1 N1 164.25(16) . . ?
O5 Mn1 N2 169.02(16) . . ?
O4 Mn1 N2 89.08(15) . . ?
N1 Mn1 N2 82.69(16) . . ?
O5 Mn1 O3 96.31(14) . . ?
O4 Mn1 O3 96.29(14) . . ?
N1 Mn1 O3 97.61(16) . . ?
N2 Mn1 O3 93.67(15) . . ?
O1 Mn2 O2 93.95(13) . . ?
O1 Mn2 N4 91.99(15) . . ?
O2 Mn2 N4 165.03(17) . . ?
O1 Mn2 N3 169.93(16) . . ?
O2 Mn2 N3 89.82(15) . . ?
N4 Mn2 N3 82.20(16) . . ?
O1 Mn2 O3 100.88(15) . . ?
O2 Mn2 O3 97.10(15) . . ?
N4 Mn2 O3 95.25(16) . . ?
N3 Mn2 O3 87.89(15) . . ?
C26 N1 C27 118.3(4) . . ?
C26 N1 Mn1 128.2(3) . . ?
C27 N1 Mn1 113.5(3) . . ?
C29 N2 C28 125.0(4) . . ?
C29 N2 Mn1 123.7(4) . . ?
C28 N2 Mn1 111.3(3) . . ?
C11 N3 C10 123.3(4) . . ?
C11 N3 Mn2 124.0(4) . . ?
C10 N3 Mn2 112.6(3) . . ?
C8 N4 C9 119.3(4) . . ?
C8 N4 Mn2 127.5(3) . . ?
C9 N4 Mn2 113.2(3) . . ?
C5 O1 Mn2 129.5(3) . . ?
C13 O2 Mn2 120.4(3) . . ?
Mn2 O3 Mn1 141.37(18) . . ?
Mn2 O3 H100 112.3 . . ?
Mn1 O3 H100 105.8 . . ?
C36 O4 Mn1 120.9(3) . . ?
C23 O5 Mn1 129.2(3) . . ?
H20A O20 H2OB 107.7 . . ?
H21A O21 H21B 107.7 . . ?
H22B O22 H22A 102.7 . . ?

loop_
_geom_bond_atom_site_label_1
_geom_bond_atom_site_label_2
_geom_bond_distance
_geom_bond_site_symmetry_2
_geom_bond_publ_flag
C1 C2 1.530(7) . ?
C1 H1A 0.9600 . ?
C1 H1B 0.9600 . ?
C1 H1C 0.9600 . ?
C2 C3 1.347(7) . ?
C2 C7 1.364(7) . ?
C3 C4 1.386(7) . ?
C3 H3 0.9300 . ?
C4 C5 1.406(7) . ?
C4 H4 0.9300 . ?
C5 O1 1.336(6) . ?
C5 C6 1.413(7) . ?
C6 C7 1.432(7) . ?
C6 C8 1.449(7) . ?
C7 H7 0.9300 . ?
C8 N4 1.270(6) . ?
C8 H8 0.9300 . ?
C9 C10 1.497(7) . ?
C9 N4 1.511(6) . ?
C9 H9A 0.9700 . ?
C9 H9B 0.9700 . ?
C10 N3 1.494(6) . ?
C10 H10A 0.9700 . ?
C10 H10B 0.9700 . ?
C11 N3 1.271(6) . ?
C11 C12 1.447(7) . ?
C11 H11 0.9300 . ?
C12 C13 1.402(7) . ?
C12 C17 1.404(6) . ?
C13 O2 1.330(5) . ?
C13 C14 1.395(7) . ?
C14 C15 1.400(7) . ?
C14 H14 0.9300 . ?
C15 C16 1.395(8) . ?
C15 H15 0.9300 . ?
C16 C17 1.337(8) . ?
C16 C18 1.510(7) . ?
C17 H17 0.9300 . ?
C18 H18A 0.9600 . ?
C18 H18B 0.9600 . ?
C18 H18C 0.9600 . ?
C19 C20 1.536(7) . ?
C19 H19A 0.9600 . ?
C19 H19B 0.9600 . ?
C19 H19C 0.9600 . ?
C20 C21 1.368(8) . ?
C20 C25 1.374(8) . ?
C21 C22 1.358(7) . ?
C21 H21 0.9300 . ?
C22 C23 1.411(6) . ?
C22 H22 0.9300 . ?
C23 O5 1.327(5) . ?
C23 C24 1.375(7) . ?
C24 C25 1.419(7) . ?
C24 C26 1.460(7) . ?
C25 H25 0.9300 . ?
C26 N1 1.281(6) . ?
C26 H26 0.9300 . ?
C27 N1 1.494(6) . ?
C27 C28 1.509(7) . ?
C27 H27A 0.9700 . ?
C27 H27B 0.9700 . ?
C28 N2 1.472(6) . ?
C28 H28A 0.9700 . ?
C28 H28B 0.9700 . ?
C29 N2 1.245(6) . ?
C29 C30 1.417(7) . ?
C29 H29 0.9300 . ?
C30 C36 1.379(7) . ?
C30 C31 1.414(6) . ?
C31 C32 1.397(8) . ?
C31 H31 0.9300 . ?
C32 C34 1.354(8) . ?
C32 C33 1.511(7) . ?
C33 H33A 0.9600 . ?
C33 H33B 0.9600 . ?
C33 H33C 0.9600 . ?
C34 C35 1.390(7) . ?
C34 H34 0.9300 . ?
C35 C36 1.373(8) . ?
C35 H35 0.9300 . ?
C36 O4 1.350(5) . ?
Cl1 O8' 1.33(3) . ?
Cl1 O10 1.390(9) . ?
Cl1 O9 1.411(10) . ?
Cl1 O8 1.44(3) . ?
Cl1 O11' 1.460(11) . ?
Cl1 O11 1.479(10) . ?
Cl1 O9' 1.486(11) . ?
Cl1 O10' 1.508(9) . ?
Mn1 O5 1.896(3) . ?
Mn1 O4 1.904(3) . ?
Mn1 N1 1.950(4) . ?
Mn1 N2 2.010(4) . ?
Mn1 O3 2.082(3) . ?
Mn2 O1 1.879(3) . ?
Mn2 O2 1.906(3) . ?
Mn2 N4 1.970(4) . ?
Mn2 N3 1.989(4) . ?
Mn2 O3 2.021(3) . ?
O3 H100 0.8881 . ?
O20 H20A 0.8500 . ?
O20 H2OB 0.8500 . ?
O21 H21A 0.8500 . ?
O21 H21B 0.8500 . ?
O22 H22B 0.8636 . ?
O22 H22A 0.8515 . ?

loop_
_geom_torsion_atom_site_label_1
_geom_torsion_atom_site_label_2
_geom_torsion_atom_site_label_3
_geom_torsion_atom_site_label_4
_geom_torsion
_geom_torsion_site_symmetry_1
_geom_torsion_site_symmetry_2
_geom_torsion_site_symmetry_3
_geom_torsion_site_symmetry_4
_geom_torsion_publ_flag
C7 C2 C3 C4 -1.6(9) . . . . ?
C1 C2 C3 C4 178.0(5) . . . . ?
C2 C3 C4 C5 1.9(8) . . . . ?
C3 C4 C5 O1 179.8(4) . . . . ?
C3 C4 C5 C6 -2.0(7) . . . . ?
O1 C5 C6 C7 179.9(5) . . . . ?
C4 C5 C6 C7 1.7(7) . . . . ?
O1 C5 C6 C8 -3.8(7) . . . . ?
C4 C5 C6 C8 178.0(5) . . . . ?
C3 C2 C7 C6 1.3(9) . . . . ?
C1 C2 C7 C6 -178.2(5) . . . . ?
C5 C6 C7 C2 -1.4(8) . . . . ?
C8 C6 C7 C2 -178.0(5) . . . . ?
C5 C6 C8 N4 1.9(8) . . . . ?
C7 C6 C8 N4 178.1(5) . . . . ?
N4 C9 C10 N3 -46.6(5) . . . . ?
N3 C11 C12 C13 16.5(8) . . . . ?
N3 C11 C12 C17 -166.6(5) . . . . ?
C17 C12 C13 O2 -178.8(5) . . . . ?
C11 C12 C13 O2 -1.8(8) . . . . ?
C17 C12 C13 C14 -0.2(7) . . . . ?
C11 C12 C13 C14 176.7(5) . . . . ?
O2 C13 C14 C15 178.5(5) . . . . ?
C12 C13 C14 C15 -0.2(7) . . . . ?
C13 C14 C15 C16 -0.2(8) . . . . ?
C14 C15 C16 C17 1.1(9) . . . . ?
C14 C15 C16 C18 179.4(5) . . . . ?
C15 C16 C17 C12 -1.6(8) . . . . ?
C18 C16 C17 C12 -180.0(5) . . . . ?
C13 C12 C17 C16 1.2(8) . . . . ?
C11 C12 C17 C16 -175.7(5) . . . . ?
C25 C20 C21 C22 4.6(9) . . . . ?
C19 C20 C21 C22 -179.3(6) . . . . ?
C20 C21 C22 C23 -3.4(9) . . . . ?
C21 C22 C23 O5 179.1(5) . . . . ?
C21 C22 C23 C24 1.0(7) . . . . ?
O5 C23 C24 C25 -178.1(5) . . . . ?
C22 C23 C24 C25 -0.1(7) . . . . ?
O5 C23 C24 C26 3.5(7) . . . . ?
C22 C23 C24 C26 -178.5(4) . . . . ?
C21 C20 C25 C24 -3.6(8) . . . . ?
C19 C20 C25 C24 -179.8(5) . . . . ?
C23 C24 C25 C20 1.5(8) . . . . ?
C26 C24 C25 C20 -180.0(5) . . . . ?
C23 C24 C26 N1 -2.4(8) . . . . ?
C25 C24 C26 N1 179.1(5) . . . . ?
N1 C27 C28 N2 46.2(5) . . . . ?
N2 C29 C30 C36 -11.4(8) . . . . ?
N2 C29 C30 C31 168.6(5) . . . . ?
C36 C30 C31 C32 1.1(7) . . . . ?
C29 C30 C31 C32 -178.9(5) . . . . ?
C30 C31 C32 C34 -0.1(8) . . . . ?
C30 C31 C32 C33 -177.9(5) . . . . ?
C31 C32 C34 C35 -0.7(9) . . . . ?
C33 C32 C34 C35 177.1(6) . . . . ?
C32 C34 C35 C36 0.5(10) . . . . ?
C34 C35 C36 O4 -174.3(5) . . . . ?
C34 C35 C36 C30 0.4(9) . . . . ?
C31 C30 C36 O4 173.3(4) . . . . ?
C29 C30 C36 O4 -6.7(7) . . . . ?
C31 C30 C36 C35 -1.2(7) . . . . ?
C29 C30 C36 C35 178.7(5) . . . . ?
C24 C26 N1 C27 175.3(4) . . . . ?
C24 C26 N1 Mn1 -2.7(7) . . . . ?
C28 C27 N1 C26 143.3(4) . . . . ?
C28 C27 N1 Mn1 -38.4(4) . . . . ?
O5 Mn1 N1 C26 4.8(4) . . . . ?
O4 Mn1 N1 C26 -106.8(6) . . . . ?
N2 Mn1 N1 C26 -165.8(4) . . . . ?
O3 Mn1 N1 C26 101.4(4) . . . . ?
O5 Mn1 N1 C27 -173.2(3) . . . . ?
O4 Mn1 N1 C27 75.1(7) . . . . ?
N2 Mn1 N1 C27 16.1(3) . . . . ?
O3 Mn1 N1 C27 -76.7(3) . . . . ?
C30 C29 N2 C28 176.6(4) . . . . ?
C30 C29 N2 Mn1 -5.2(7) . . . . ?
C27 C28 N2 C29 143.2(5) . . . . ?
C27 C28 N2 Mn1 -35.2(5) . . . . ?
O5 Mn1 N2 C29 134.5(7) . . . . ?
O4 Mn1 N2 C29 26.1(4) . . . . ?
N1 Mn1 N2 C29 -167.4(4) . . . . ?
O3 Mn1 N2 C29 -70.2(4) . . . . ?
O5 Mn1 N2 C28 -47.1(9) . . . . ?
O4 Mn1 N2 C28 -155.5(3) . . . . ?
N1 Mn1 N2 C28 11.1(3) . . . . ?
O3 Mn1 N2 C28 108.3(3) . . . . ?
C12 C11 N3 C10 -177.0(5) . . . . ?
C12 C11 N3 Mn2 5.7(8) . . . . ?
C9 C10 N3 C11 -139.8(5) . . . . ?
C9 C10 N3 Mn2 37.7(5) . . . . ?
O1 Mn2 N3 C11 -140.8(8) . . . . ?
O2 Mn2 N3 C11 -28.7(4) . . . . ?
N4 Mn2 N3 C11 164.0(5) . . . . ?
O3 Mn2 N3 C11 68.4(4) . . . . ?
O1 Mn2 N3 C10 41.6(10) . . . . ?
O2 Mn2 N3 C10 153.7(3) . . . . ?
N4 Mn2 N3 C10 -13.6(3) . . . . ?
O3 Mn2 N3 C10 -109.2(3) . . . . ?
C6 C8 N4 C9 -176.1(5) . . . . ?
C6 C8 N4 Mn2 3.5(7) . . . . ?
C10 C9 N4 C8 -142.7(5) . . . . ?
C10 C9 N4 Mn2 37.6(5) . . . . ?
O1 Mn2 N4 C8 -5.3(5) . . . . ?
O2 Mn2 N4 C8 108.1(7) . . . . ?
N3 Mn2 N4 C8 166.5(5) . . . . ?
O3 Mn2 N4 C8 -106.4(4) . . . . ?
O1 Mn2 N4 C9 174.4(3) . . . . ?
O2 Mn2 N4 C9 -72.2(7) . . . . ?
N3 Mn2 N4 C9 -13.9(3) . . . . ?
O3 Mn2 N4 C9 73.3(3) . . . . ?
C4 C5 O1 Mn2 178.3(3) . . . . ?
C6 C5 O1 Mn2 0.1(7) . . . . ?
O2 Mn2 O1 C5 -162.8(4) . . . . ?
N4 Mn2 O1 C5 3.5(4) . . . . ?
N3 Mn2 O1 C5 -51.0(10) . . . . ?
O3 Mn2 O1 C5 99.2(4) . . . . ?
C14 C13 O2 Mn2 148.5(4) . . . . ?
C12 C13 O2 Mn2 -32.9(6) . . . . ?
O1 Mn2 O2 C13 -148.8(4) . . . . ?
N4 Mn2 O2 C13 98.1(7) . . . . ?
N3 Mn2 O2 C13 40.6(4) . . . . ?
O3 Mn2 O2 C13 -47.3(4) . . . . ?
O1 Mn2 O3 Mn1 25.5(3) . . . . ?
O2 Mn2 O3 Mn1 -70.0(3) . . . . ?
N4 Mn2 O3 Mn1 118.5(3) . . . . ?
N3 Mn2 O3 Mn1 -159.5(3) . . . . ?
O5 Mn1 O3 Mn2 140.2(3) . . . . ?
O4 Mn1 O3 Mn2 -124.7(3) . . . . ?
N1 Mn1 O3 Mn2 47.9(3) . . . . ?
N2 Mn1 O3 Mn2 -35.2(3) . . . . ?
C35 C36 O4 Mn1 -146.2(4) . . . . ?
C30 C36 O4 Mn1 39.2(6) . . . . ?
O5 Mn1 O4 C36 148.9(4) . . . . ?
N1 Mn1 O4 C36 -99.8(6) . . . . ?
N2 Mn1 O4 C36 -41.6(4) . . . . ?
O3 Mn1 O4 C36 52.0(4) . . . . ?
C24 C23 O5 Mn1 0.6(7) . . . . ?
C22 C23 O5 Mn1 -177.3(3) . . . . ?
O4 Mn1 O5 C23 161.5(4) . . . . ?
N1 Mn1 O5 C23 -3.9(4) . . . . ?
N2 Mn1 O5 C23 53.6(10) . . . . ?
O3 Mn1 O5 C23 -101.7(4) . . . . ?
